data_1577029
_publ_author_name 'C. Biagioni J. Sejkora Y. Moelo A. Criscuolo Z. Dolnicek'
_publ_section_title
;
 When mineralogy meets the organic chemistry: delchiaroite, Cu3I(CH3S)2,
 the first copper iodide-methanethiolate from the Carrara marble quarries,
 Apuan Alps, Tuscany, Italy
;
_journal_name_full 'European Journal of Mineralogy'
_journal_page_first 157
_journal_page_last 163
_journal_paper_doi 10.5194/ejm-38-153-2026
_journal_volume 38
_journal_year 2026
_chemical_compound_source 'La Piana quarry, Carrara, Italy'
_chemical_formula_analytical 'C1.92 Cu3.07 H5.76 I1.01 S1.92'
_chemical_formula_sum 'C2 H6 Cu3 I S2'
_chemical_formula_weight 411.74
_chemical_name_mineral delchiaroite
_space_group_crystal_system orthorhombic
_space_group_IT_number 59
_space_group_name_Hall '-P 2ab 2a'
_space_group_name_H-M_alt 'P m m n :2'
_atom_sites_solution_hydrogens difmap
_audit_creation_method SHELXL-2018/1
_cell_angle_alpha 90
_cell_angle_beta 90
_cell_angle_gamma 90
_cell_formula_units_Z 2
_cell_length_a 16.924(10)
_cell_length_b 4.099(2)
_cell_length_c 5.572(3)
_cell_measurement_reflns_used 1326
_cell_measurement_temperature 293(2)
_cell_measurement_theta_max 22.28
_cell_measurement_theta_min 2.406
_cell_volume 386.5(4)
_computing_cell_refinement 'Apex4 (Bruker AXS Inc., 2022)'
_computing_data_collection 'Apex4 (Bruker AXS Inc., 2022)'
_computing_data_reduction 'Apex4 (Bruker AXS Inc., 2022)'
_computing_structure_refinement 'SHELXL-2018/1 (Sheldrick, 2018)'
_computing_structure_solution 'SHELXT 2018/2 (Sheldrick, 2018)'
_diffrn_ambient_temperature 293(2)
_diffrn_measured_fraction_theta_full 0.981
_diffrn_measured_fraction_theta_max 0.983
_diffrn_measurement_device_type 'Bruker D8 Venture'
_diffrn_radiation_type MoK\a
_diffrn_radiation_wavelength 0.71073
_diffrn_reflns_av_R_equivalents 0.1227
_diffrn_reflns_av_unetI/netI 0.0482
_diffrn_reflns_Laue_measured_fraction_full 0.981
_diffrn_reflns_Laue_measured_fraction_max 0.983
_diffrn_reflns_limit_h_max 20
_diffrn_reflns_limit_h_min -21
_diffrn_reflns_limit_k_max 5
_diffrn_reflns_limit_k_min -5
_diffrn_reflns_limit_l_max 6
_diffrn_reflns_limit_l_min -6
_diffrn_reflns_number 6453
_diffrn_reflns_point_group_measured_fraction_full 0.981
_diffrn_reflns_point_group_measured_fraction_max 0.983
_diffrn_reflns_theta_full 25.242
_diffrn_reflns_theta_max 26.334
_diffrn_reflns_theta_min 2.407
_diffrn_source micro-focus
_exptl_absorpt_coefficient_mu 12.606
_exptl_absorpt_correction_T_max 0.7456
_exptl_absorpt_correction_T_min 0.4981
_exptl_absorpt_correction_type multi-scan
_exptl_absorpt_process_details
;
 SADABS 2016/2: Krause, L., Herbst-Irmer, R., Sheldrick G.M. & Stalke D.,
 J. Appl. Cryst. 48 (2015) 3-10
;
_exptl_crystal_colour 'light yellow'
_exptl_crystal_density_diffrn 3.538
_exptl_crystal_description acicular
_exptl_crystal_F_000 380
_exptl_crystal_size_max 0.075
_exptl_crystal_size_mid 0.020
_exptl_crystal_size_min 0.015
_refine_diff_density_max 6.647
_refine_diff_density_min -1.976
_refine_diff_density_rms 0.975
_refine_ls_extinction_coef .
_refine_ls_extinction_method none
_refine_ls_goodness_of_fit_ref 1.156
_refine_ls_hydrogen_treatment constr
_refine_ls_matrix_type full
_refine_ls_number_parameters 27
_refine_ls_number_reflns 456
_refine_ls_number_restraints 0
_refine_ls_restrained_S_all 1.156
_refine_ls_R_factor_all 0.1120
_refine_ls_R_factor_gt 0.0962
_refine_ls_shift/su_max 0.000
_refine_ls_shift/su_mean 0.000
_refine_ls_structure_factor_coef Fsqd
_refine_ls_weighting_details 'w=1/[\s^2^(Fo^2^)+(0.1710P)^2^+2.5999P] where P=(Fo^2^+2Fc^2^)/3'
_refine_ls_weighting_scheme calc
_refine_ls_wR_factor_gt 0.2389
_refine_ls_wR_factor_ref 0.2557
_reflns_Friedel_coverage 0.000
_reflns_Friedel_fraction_full .
_reflns_Friedel_fraction_max .
_reflns_number_gt 360
_reflns_number_total 456
_reflns_threshold_expression 'I > 2\s(I)'
_cod_data_source_file delchiaroite.cif
_cod_data_source_block delchiaroite
_cod_depositor_comments
;
The following automatic conversions were performed:

data item '_exptl_crystal_density_meas' value 'not measured' was
changed to '?' -- the value is perceived as not measured.

Automatic conversion script
Id: cif_fix_values 8738 2021-04-28 16:35:53Z antanas 
;
_cod_original_sg_symbol_H-M 'P m m n'
_cod_database_code 1577029
_shelx_shelxl_version_number 2018/1
_shelx_space_group_comment
;
The symmetry employed for this shelxl refinement is uniquely defined
by the following loop, which should always be used as a source of
symmetry information in preference to the above space-group names.
They are only intended as comments.
;

loop_
_space_group_symop_operation_xyz
'x, y, z'
'x+1/2, -y, -z'
'-x, y+1/2, -z'
'-x+1/2, -y+1/2, z'
'-x, -y, -z'
'-x-1/2, y, z'
'x, -y-1/2, z'
'x-1/2, y-1/2, -z'

loop_
_atom_site_label
_atom_site_type_symbol
_atom_site_fract_x
_atom_site_fract_y
_atom_site_fract_z
_atom_site_U_iso_or_equiv
_atom_site_adp_type
_atom_site_occupancy
_atom_site_site_symmetry_order
_atom_site_calc_flag
_atom_site_refinement_flags_posn
_atom_site_refinement_flags_adp
_atom_site_refinement_flags_occupancy
_atom_site_disorder_assembly
_atom_site_disorder_group
I1 I 0.750000 0.750000 0.9846(4) 0.0336(9) Uani 1 4 d S T P . .
Cu1 Cu 0.83561(19) 0.750000 0.5934(6) 0.0390(10) Uani 1 2 d S T P . .
Cu2 Cu 0.750000 0.250000 0.3429(9) 0.0409(13) Uani 1 4 d S T P . .
S S 0.8751(4) 0.250000 0.4880(10) 0.0324(14) Uani 1 2 d S T P . .
C C 0.0598(16) 0.750000 0.767(6) 0.060(9) Uani 1 2 d S T P . .
H1 H 0.087137 0.675648 0.906869 0.090 Uiso 0.5 1 d . U P . .
H2 H 0.015349 0.607112 0.736362 0.090 Uiso 0.5 1 d . U P . .
H3 H 0.039917 0.967240 0.794720 0.090 Uiso 0.5 1 d . U P . .

loop_
_atom_site_aniso_label
_atom_site_aniso_U_11
_atom_site_aniso_U_22
_atom_site_aniso_U_33
_atom_site_aniso_U_23
_atom_site_aniso_U_13
_atom_site_aniso_U_12
I1 0.0607(16) 0.0180(12) 0.0221(11) 0.000 0.000 0.000
Cu1 0.062(2) 0.0155(16) 0.0398(19) 0.000 0.0027(14) 0.000
Cu2 0.045(3) 0.027(2) 0.051(3) 0.000 0.000 0.000
S 0.050(3) 0.013(3) 0.034(3) 0.000 0.004(2) 0.000
C 0.044(17) 0.09(3) 0.048(16) 0.000 0.018(13) 0.000

loop_
_atom_type_symbol
_atom_type_description
_atom_type_scat_dispersion_real
_atom_type_scat_dispersion_imag
_atom_type_scat_source
S S 0.1246 0.1234 'International Tables Vol C Tables 4.2.6.8 and 6.1.1.4'
Cu Cu 0.3201 1.2651 'International Tables Vol C Tables 4.2.6.8 and 6.1.1.4'
I I -0.4742 1.8119 'International Tables Vol C Tables 4.2.6.8 and 6.1.1.4'
C C 0.0033 0.0016 'International Tables Vol C Tables 4.2.6.8 and 6.1.1.4'
H H 0.0000 0.0000 'International Tables Vol C Tables 4.2.6.8 and 6.1.1.4'

loop_
_geom_angle_atom_site_label_1
_geom_angle_atom_site_label_2
_geom_angle_atom_site_label_3
_geom_angle
_geom_angle_site_symmetry_1
_geom_angle_site_symmetry_3
Cu1 I1 Cu1 67.24(15) 6_755 .
Cu1 I1 Cu2 125.52(7) 6_755 1_566
Cu1 I1 Cu2 125.52(7) . 1_566
Cu1 I1 Cu2 125.52(7) 6_755 1_556
Cu1 I1 Cu2 125.52(7) . 1_556
Cu2 I1 Cu2 91.50(15) 1_566 1_556
S Cu1 S 133.0(3) 1_565 .
S Cu1 I1 112.62(16) 1_565 .
S Cu1 I1 112.62(16) . .
S Cu1 Cu2 50.86(17) 1_565 1_565
S Cu1 Cu2 132.7(2) . 1_565
I1 Cu1 Cu2 97.21(12) . 1_565
S Cu1 Cu2 132.7(2) 1_565 .
S Cu1 Cu2 50.86(17) . .
I1 Cu1 Cu2 97.21(12) . .
Cu2 Cu1 Cu2 91.06(14) 1_565 .
S Cu1 Cu1 107.42(18) 1_565 6_755
S Cu1 Cu1 107.42(18) . 6_755
I1 Cu1 Cu1 56.38(8) . 6_755
Cu2 Cu1 Cu1 59.70(7) 1_565 6_755
Cu2 Cu1 Cu1 59.70(7) . 6_755
S Cu1 C 104.1(3) 1_565 5_666
S Cu1 C 29.4(3) . 5_666
I1 Cu1 C 141.9(3) . 5_666
Cu2 Cu1 C 114.1(5) 1_565 5_666
Cu2 Cu1 C 62.7(4) . 5_666
Cu1 Cu1 C 121.6(5) 6_755 5_666
S Cu1 C 29.4(3) 1_565 5_676
S Cu1 C 104.1(3) . 5_676
I1 Cu1 C 141.9(3) . 5_676
Cu2 Cu1 C 62.7(4) 1_565 5_676
Cu2 Cu1 C 114.1(5) . 5_676
Cu1 Cu1 C 121.6(5) 6_755 5_676
C Cu1 C 74.8(6) 5_666 5_676
S Cu2 S 138.2(4) 6_755 .
S Cu2 I1 104.41(12) 6_755 1_544
S Cu2 I1 104.41(12) . 1_544
S Cu2 I1 104.41(12) 6_755 1_554
S Cu2 I1 104.41(12) . 1_554
I1 Cu2 I1 91.51(15) 1_544 1_554
S Cu2 Cu1 107.33(18) 6_755 .
S Cu2 Cu1 49.86(9) . .
I1 Cu2 Cu1 148.25(10) 1_544 .
I1 Cu2 Cu1 80.09(7) 1_554 .
S Cu2 Cu1 49.86(9) 6_755 6_755
S Cu2 Cu1 107.33(18) . 6_755
I1 Cu2 Cu1 148.25(10) 1_544 6_755
I1 Cu2 Cu1 80.10(7) 1_554 6_755
Cu1 Cu2 Cu1 60.59(14) . 6_755
S Cu2 Cu1 49.86(9) 6_755 6_745
S Cu2 Cu1 107.33(18) . 6_745
I1 Cu2 Cu1 80.10(7) 1_544 6_745
I1 Cu2 Cu1 148.25(10) 1_554 6_745
Cu1 Cu2 Cu1 121.8(2) . 6_745
Cu1 Cu2 Cu1 91.06(14) 6_755 6_745
S Cu2 Cu1 107.33(18) 6_755 1_545
S Cu2 Cu1 49.86(9) . 1_545
I1 Cu2 Cu1 80.10(7) 1_544 1_545
I1 Cu2 Cu1 148.25(10) 1_554 1_545
Cu1 Cu2 Cu1 91.06(14) . 1_545
Cu1 Cu2 Cu1 121.8(2) 6_755 1_545
Cu1 Cu2 Cu1 60.60(14) 6_745 1_545
S Cu2 C 31.7(6) 6_755 2_566
S Cu2 C 169.9(7) . 2_566
I1 Cu2 C 82.5(4) 1_544 2_566
I1 Cu2 C 82.5(4) 1_554 2_566
Cu1 Cu2 C 125.9(3) . 2_566
Cu1 Cu2 C 66.1(4) 6_755 2_566
Cu1 Cu2 C 66.1(4) 6_745 2_566
Cu1 Cu2 C 125.9(3) 1_545 2_566
S Cu2 C 169.9(7) 6_755 5_666
S Cu2 C 31.7(6) . 5_666
I1 Cu2 C 82.5(4) 1_544 5_666
I1 Cu2 C 82.5(4) 1_554 5_666
Cu1 Cu2 C 66.1(4) . 5_666
Cu1 Cu2 C 125.9(3) 6_755 5_666
Cu1 Cu2 C 125.9(3) 6_745 5_666
Cu1 Cu2 C 66.1(4) 1_545 5_666
C Cu2 C 158.4(12) 2_566 5_666
C S Cu1 113.02(18) 5_666 .
C S Cu1 113.02(18) 5_666 1_545
Cu1 S Cu1 133.0(3) . 1_545
C S Cu2 106.8(11) 5_666 .
Cu1 S Cu2 79.3(2) . .
Cu1 S Cu2 79.3(2) 1_545 .
S C Cu2 41.5(6) 5_666 5_666
S C Cu1 37.6(3) 5_666 5_666
Cu2 C Cu1 51.2(4) 5_666 5_666
S C Cu1 37.6(3) 5_666 5_676
Cu2 C Cu1 51.2(4) 5_666 5_676
Cu1 C Cu1 74.8(6) 5_666 5_676
S C H1 110.4(19) 5_666 .
Cu2 C H1 71.2(14) 5_666 .
Cu1 C H1 92.1(12) 5_666 .
Cu1 C H1 115.2(16) 5_676 .
S C H2 109(2) 5_666 .
Cu2 C H2 136.8(13) 5_666 .
Cu1 C H2 86.2(12) 5_666 .
Cu1 C H2 132(2) 5_676 .
H1 C H2 109.2(18) . .
S C H3 109.8(17) 5_666 .
Cu2 C H3 111.9(14) 5_666 .
Cu1 C H3 147(2) 5_666 .
Cu1 C H3 73.5(12) 5_676 .
H1 C H3 110(3) . .
H2 C H3 108(2) . .
S C H1 110.4(19) 5_666 7_575
Cu2 C H1 71.2(14) 5_666 7_575
Cu1 C H1 115.2(16) 5_666 7_575
Cu1 C H1 92.1(12) 5_676 7_575
H1 C H1 37.3(13) . 7_575
H2 C H1 136(3) . 7_575
H3 C H1 75.3(16) . 7_575
S C H2 109(2) 5_666 7_575
Cu2 C H2 136.8(13) 5_666 7_575
Cu1 C H2 132(2) 5_666 7_575
Cu1 C H2 86.2(12) 5_676 7_575
H1 C H2 136(3) . 7_575
H2 C H2 74(2) . 7_575
H3 C H2 36.7(6) . 7_575
H1 C H2 109.2(18) 7_575 7_575
S C H3 109.8(17) 5_666 7_575
Cu2 C H3 111.9(14) 5_666 7_575
Cu1 C H3 73.5(12) 5_666 7_575
Cu1 C H3 147(2) 5_676 7_575
H1 C H3 75.3(15) . 7_575
H2 C H3 36.7(6) . 7_575
H3 C H3 135(3) . 7_575
H1 C H3 110(3) 7_575 7_575
H2 C H3 108(2) 7_575 7_575

loop_
_geom_bond_atom_site_label_1
_geom_bond_atom_site_label_2
_geom_bond_distance
_geom_bond_site_symmetry_2
I1 Cu1 2.617(4) 6_755
I1 Cu1 2.617(4) .
I1 Cu2 2.861(4) 1_566
I1 Cu2 2.861(4) 1_556
Cu1 S 2.234(3) 1_565
Cu1 S 2.234(3) .
Cu1 Cu2 2.872(3) 1_565
Cu1 Cu2 2.872(3) .
Cu1 Cu1 2.898(7) 6_755
Cu1 C 3.37(2) 5_666
Cu1 C 3.37(2) 5_676
Cu2 S 2.267(7) 6_755
Cu2 S 2.267(7) .
Cu2 C 3.28(3) 2_566
Cu2 C 3.28(3) 5_666
S C 1.80(3) 5_666
C H1 0.95(3) .
C H2 0.97(2) .
C H3 0.964(10) .
C H1 0.95(3) 7_575
C H2 0.97(2) 7_575
C H3 0.964(10) 7_575
